data_7036837
loop_
_publ_author_name
'Gneu\&s, Timo'
'Leitl, Markus J.'
'Finger, Lars H.'
'Yersin, Hartmut'
'Sundermeyer, J\"org'

_publ_section_title
;
 A new class of deep-blue emitting Cu(i) compounds - effects of counter
 ions on the emission behavior.
;
_journal_issue 46
_journal_name_full 'Dalton transactions (Cambridge, England : 2003)'
_journal_page_first 20045
_journal_page_last 20055
_journal_paper_doi 10.1039/c5dt03065j
_journal_volume 44
_journal_year 2015
_chemical_formula_moiety 'C34 H28 Cu N3 P, C24 H20 B, 2(C H Cl3)'
_chemical_formula_sum 'C60 H50 B Cl6 Cu N3 P'
_chemical_formula_weight 1131.05
_chemical_name_systematic '[Cu(PPh3)tpym]BPh4'
_space_group_crystal_system orthorhombic
_space_group_IT_number 33
_space_group_name_Hall 'P 2c -2n'
_space_group_name_H-M_alt 'P n a 21'
_symmetry_space_group_name_Hall 'P 2c -2n'
_symmetry_space_group_name_H-M 'P n a 21'
_atom_sites_solution_hydrogens geom
_atom_sites_solution_primary direct
_atom_sites_solution_secondary difmap
_audit_creation_method SHELXL-2014/7
_audit_update_record
;
2015-07-28 deposited with the CCDC.
2015-10-09 downloaded from the CCDC.
;
_cell_angle_alpha 90
_cell_angle_beta 90
_cell_angle_gamma 90
_cell_formula_units_Z 4
_cell_length_a 19.4837(7)
_cell_length_b 11.1499(4)
_cell_length_c 24.6713(9)
_cell_measurement_reflns_used 9967
_cell_measurement_temperature 100(2)
_cell_measurement_theta_max 26.6235
_cell_measurement_theta_min 2.6642
_cell_volume 5359.6(3)
_computing_cell_refinement
;
Bruker: APEX2 v2013.10-0, Bruker AXS Inc., 
Madison, Wisconsin, USA, 2012.
;
_computing_data_collection
;
Bruker: Bruker Instrument Service v3.0.26, Bruker AXS Inc., 
Madison, Wisconsin, USA, 2012.
;
_computing_data_reduction
;
Bruker: SAINT V8.27B, Bruker AXS Inc., 
Madison, Wisconsin, USA, 2012.
;
_computing_molecular_graphics
;
Ortep-3 for Windows (L.J. Farrugia, J. Appl. Cryst. 2012, 45, 849-854)
DIAMOND 3.2k (K. Brandenburg, 2006. DIAMOND. Crystal Impact GbR, Bonn, Germany)
;
_computing_publication_material
;
WinGX 2014.1 (L.J. Farrugia, J. Appl. Cryst. 2012, 45, 849-854)
;
_computing_structure_refinement
;
SHELXL-2014/7 (G. M. Sheldrick, Acta Cryst. A 2008, 64, 112-122)
;
_computing_structure_solution
;
SIR97 (A. Altomare, M. C. Burla, M. Camalli, G. L. Cascarano, C. Giacovazzo, 
A. Guagliardi, A. G. G. Moliterni, G. Polidori, 
R. Spagna, J. Appl. Cryst. 1999, 32, 115-119)
;
_diffrn_ambient_temperature 100(2)
_diffrn_detector_area_resol_mean 10.4167
_diffrn_measured_fraction_theta_full 0.999
_diffrn_measured_fraction_theta_max 0.943
_diffrn_measurement_device_type 'D8 Quest (Bruker AXS Inc.)'
_diffrn_measurement_method 'rotation method'
_diffrn_radiation_type MoK\a
_diffrn_radiation_wavelength 0.71069
_diffrn_reflns_av_R_equivalents 0.0406
_diffrn_reflns_av_unetI/netI 0.0465
_diffrn_reflns_laue_measured_fraction_full 0.999
_diffrn_reflns_laue_measured_fraction_max 0.943
_diffrn_reflns_limit_h_max 24
_diffrn_reflns_limit_h_min -24
_diffrn_reflns_limit_k_max 14
_diffrn_reflns_limit_k_min -11
_diffrn_reflns_limit_l_max 31
_diffrn_reflns_limit_l_min -30
_diffrn_reflns_number 54250
_diffrn_reflns_point_group_measured_fraction_full 0.997
_diffrn_reflns_point_group_measured_fraction_max 0.901
_diffrn_reflns_theta_full 25.000
_diffrn_reflns_theta_max 27.921
_diffrn_reflns_theta_min 2.090
_diffrn_source 'I\mS Microfocus Source'
_exptl_absorpt_coefficient_mu 0.780
_exptl_absorpt_correction_T_max 0.7456
_exptl_absorpt_correction_T_min 0.6812
_exptl_absorpt_correction_type multi-scan
_exptl_absorpt_process_details 'SADABS V2012/1 (Bruker AXS Inc.)'
_exptl_crystal_colour colourless
_exptl_crystal_density_diffrn 1.402
_exptl_crystal_density_method 'not measured'
_exptl_crystal_description plate
_exptl_crystal_F_000 2328
_exptl_crystal_preparation Luminescent
_exptl_crystal_size_max 0.319
_exptl_crystal_size_mid 0.267
_exptl_crystal_size_min 0.064
_refine_diff_density_max 0.310
_refine_diff_density_min -0.260
_refine_diff_density_rms 0.066
_refine_ls_abs_structure_details
; 
 Flack x determined using 4116 quotients [(I+)-(I-)]/[(I+)+(I-)] 
 (Parsons, Flack and Wagner, Acta Cryst. B69 (2013) 249-259). 
;
_refine_ls_abs_structure_Flack 0.001(4)
_refine_ls_extinction_method none
_refine_ls_goodness_of_fit_ref 1.069
_refine_ls_hydrogen_treatment constr
_refine_ls_matrix_type full
_refine_ls_number_parameters 649
_refine_ls_number_reflns 11572
_refine_ls_number_restraints 1
_refine_ls_restrained_S_all 1.069
_refine_ls_R_factor_all 0.0454
_refine_ls_R_factor_gt 0.0294
_refine_ls_shift/su_max 0.001
_refine_ls_shift/su_mean 0.000
_refine_ls_structure_factor_coef Fsqd
_refine_ls_weighting_details 'w=1/[\s^2^(Fo^2^)+(0.0335P)^2^] where P=(Fo^2^+2Fc^2^)/3'
_refine_ls_weighting_scheme calc
_refine_ls_wR_factor_gt 0.0569
_refine_ls_wR_factor_ref 0.0662
_reflns_Friedel_coverage 0.868
_reflns_friedel_fraction_full 0.995
_reflns_friedel_fraction_max 0.856
_reflns_number_gt 9836
_reflns_number_total 11572
_reflns_threshold_expression 'I > 2\s(I)'
_cod_data_source_file c5dt03065j2.cif
_cod_data_source_block tgn459
_cod_depositor_comments 'Adding full bibliography for 7036835--7036837.cif.'
_cod_database_code 7036837
_audit_contact_author 'Joerg Sundermeyer'
_shelx_shelxl_version_number 2014/7
_shelx_space_group_comment
; 
The symmetry employed for this shelxl refinement is uniquely defined 
by the following loop, which should always be used as a source of 
symmetry information in preference to the above space-group names. 
They are only intended as comments. 
;
_shelx_estimated_absorpt_t_min 0.789
_shelx_estimated_absorpt_t_max 0.952
_exptl_absorpt_special_details
;
Bruker: SADABS v2012/1, Bruker AXS Inc., 
Madison, Wisconsin, USA, 2012.
;

loop_
_space_group_symop_operation_xyz
'x, y, z'
'-x, -y, z+1/2'
'-x+1/2, y+1/2, z+1/2'
'x+1/2, -y+1/2, z'

loop_
_atom_site_label
_atom_site_type_symbol
_atom_site_fract_x
_atom_site_fract_y
_atom_site_fract_z
_atom_site_U_iso_or_equiv
_atom_site_adp_type
_atom_site_occupancy
_atom_site_site_symmetry_order
_atom_site_calc_flag
_atom_site_refinement_flags_posn
_atom_site_refinement_flags_adp
C1 C 0.53783(15) 1.0433(3) 0.44465(13) 0.0153(7) Uani 1 1 d . .
C2 C 0.48297(16) 1.0906(3) 0.47374(13) 0.0195(7) Uani 1 1 d . .
H2 H 0.4392 1.0991 0.4572 0.023 Uiso 1 1 calc R U
C3 C 0.49264(16) 1.1251(3) 0.52688(13) 0.0227(7) Uani 1 1 d . .
H3 H 0.4554 1.1569 0.5472 0.027 Uiso 1 1 calc R U
C4 C 0.55670(17) 1.1134(3) 0.55051(13) 0.0215(7) Uani 1 1 d . .
H4 H 0.5645 1.1372 0.5870 0.026 Uiso 1 1 calc R U
C5 C 0.60914(16) 1.0657(3) 0.51927(12) 0.0185(7) Uani 1 1 d . .
H5 H 0.6532 1.0567 0.5353 0.022 Uiso 1 1 calc R U
C6 C 0.54860(15) 0.8729(3) 0.37767(11) 0.0152(6) Uani 1 1 d . .
C7 C 0.50059(16) 0.7919(3) 0.35854(12) 0.0218(7) Uani 1 1 d . .
H7 H 0.4548 0.8168 0.3514 0.026 Uiso 1 1 calc R U
C8 C 0.52003(18) 0.6743(3) 0.34994(14) 0.0287(8) Uani 1 1 d . .
H8 H 0.4880 0.6176 0.3364 0.034 Uiso 1 1 calc R U
C9 C 0.58652(19) 0.6401(3) 0.36126(13) 0.0265(8) Uani 1 1 d . .
H9 H 0.6008 0.5595 0.3562 0.032 Uiso 1 1 calc R U
C10 C 0.63156(17) 0.7251(3) 0.38007(12) 0.0204(7) Uani 1 1 d . .
H10 H 0.6773 0.7013 0.3878 0.024 Uiso 1 1 calc R U
C11 C 0.57039(15) 1.0832(3) 0.34704(12) 0.0154(7) Uani 1 1 d . .
C12 C 0.53865(17) 1.1370(3) 0.30293(13) 0.0216(7) Uani 1 1 d . .
H12 H 0.4913 1.1236 0.2959 0.026 Uiso 1 1 calc R U
C13 C 0.57709(19) 1.2104(3) 0.26927(14) 0.0288(8) Uani 1 1 d . .
H13 H 0.5566 1.2476 0.2386 0.035 Uiso 1 1 calc R U
C14 C 0.64541(19) 1.2288(3) 0.28089(14) 0.0263(8) Uani 1 1 d . .
H14 H 0.6723 1.2818 0.2594 0.032 Uiso 1 1 calc R U
C15 C 0.67412(16) 1.1690(3) 0.32422(13) 0.0206(7) Uani 1 1 d . .
H15 H 0.7216 1.1798 0.3313 0.025 Uiso 1 1 calc R U
C16 C 0.53010(15) 1.0046(3) 0.38590(12) 0.0153(7) Uani 1 1 d . .
H16 H 0.4805 1.0135 0.3763 0.018 Uiso 1 1 calc R U
C17 C 0.84148(16) 1.0121(3) 0.38384(12) 0.0154(7) Uani 1 1 d . .
C18 C 0.82579(15) 0.9657(3) 0.33274(13) 0.0211(7) Uani 1 1 d . .
H18 H 0.7877 0.9133 0.3285 0.025 Uiso 1 1 calc R U
C19 C 0.86550(18) 0.9956(3) 0.28816(13) 0.0276(8) Uani 1 1 d . .
H19 H 0.8544 0.9640 0.2535 0.033 Uiso 1 1 calc R U
C20 C 0.92089(17) 1.0710(3) 0.29391(13) 0.0267(8) Uani 1 1 d . .
H20 H 0.9475 1.0923 0.2631 0.032 Uiso 1 1 calc R U
C21 C 0.93783(17) 1.1157(3) 0.34445(14) 0.0232(7) Uani 1 1 d . .
H21 H 0.9765 1.1668 0.3485 0.028 Uiso 1 1 calc R U
C22 C 0.89842(15) 1.0862(3) 0.38906(13) 0.0189(7) Uani 1 1 d . .
H22 H 0.9104 1.1169 0.4237 0.023 Uiso 1 1 calc R U
C23 C 0.79707(15) 1.1043(3) 0.48574(12) 0.0152(6) Uani 1 1 d . .
C24 C 0.76856(15) 1.2145(3) 0.47203(13) 0.0198(7) Uani 1 1 d . .
H24 H 0.7417 1.2215 0.4400 0.024 Uiso 1 1 calc R U
C25 C 0.77880(16) 1.3142(3) 0.50443(13) 0.0216(7) Uani 1 1 d . .
H25 H 0.7602 1.3896 0.4942 0.026 Uiso 1 1 calc R U
C26 C 0.81642(15) 1.3034(3) 0.55204(13) 0.0198(7) Uani 1 1 d . .
H26 H 0.8235 1.3715 0.5745 0.024 Uiso 1 1 calc R U
C27 C 0.84357(16) 1.1937(3) 0.56674(13) 0.0192(7) Uani 1 1 d . .
H27 H 0.8687 1.1864 0.5996 0.023 Uiso 1 1 calc R U
C28 C 0.83429(14) 1.0938(3) 0.53370(12) 0.0167(7) Uani 1 1 d . .
H28 H 0.8533 1.0187 0.5438 0.020 Uiso 1 1 calc R U
C29 C 0.81826(15) 0.8514(3) 0.47541(12) 0.0155(6) Uani 1 1 d . .
C30 C 0.77474(16) 0.7859(3) 0.50933(12) 0.0206(7) Uani 1 1 d . .
H30 H 0.7274 0.8061 0.5112 0.025 Uiso 1 1 calc R U
C31 C 0.79994(18) 0.6919(3) 0.54020(14) 0.0263(8) Uani 1 1 d . .
H31 H 0.7703 0.6490 0.5638 0.032 Uiso 1 1 calc R U
C32 C 0.86829(18) 0.6609(3) 0.53653(14) 0.0253(8) Uani 1 1 d . .
H32 H 0.8854 0.5959 0.5574 0.030 Uiso 1 1 calc R U
C33 C 0.91181(17) 0.7230(3) 0.50303(14) 0.0238(7) Uani 1 1 d . .
H33 H 0.9588 0.7007 0.5007 0.029 Uiso 1 1 calc R U
C34 C 0.88711(16) 0.8190(3) 0.47245(13) 0.0183(7) Uani 1 1 d . .
H34 H 0.9174 0.8624 0.4495 0.022 Uiso 1 1 calc R U
C35 C 0.76617(15) 0.9936(3) 0.69906(12) 0.0132(6) Uani 1 1 d . .
C36 C 0.79350(15) 0.9262(3) 0.65634(12) 0.0167(7) Uani 1 1 d . .
H36 H 0.7628 0.8844 0.6331 0.020 Uiso 1 1 calc R U
C37 C 0.86368(16) 0.9177(3) 0.64631(13) 0.0194(7) Uani 1 1 d . .
H37 H 0.8798 0.8688 0.6174 0.023 Uiso 1 1 calc R U
C38 C 0.91013(16) 0.9798(3) 0.67817(13) 0.0214(7) Uani 1 1 d . .
H38 H 0.9581 0.9744 0.6715 0.026 Uiso 1 1 calc R U
C39 C 0.88516(16) 1.0498(3) 0.71986(13) 0.0237(8) Uani 1 1 d . .
H39 H 0.9161 1.0946 0.7417 0.028 Uiso 1 1 calc R U
C40 C 0.81521(15) 1.0554(3) 0.73019(13) 0.0185(7) Uani 1 1 d . .
H40 H 0.7997 1.1031 0.7597 0.022 Uiso 1 1 calc R U
C41 C 0.65434(15) 1.1336(3) 0.68859(11) 0.0129(6) Uani 1 1 d . .
C42 C 0.68849(15) 1.2018(3) 0.64909(12) 0.0153(6) Uani 1 1 d . .
H42 H 0.7309 1.1731 0.6353 0.018 Uiso 1 1 calc R U
C43 C 0.66267(15) 1.3098(3) 0.62932(13) 0.0178(7) Uani 1 1 d . .
H43 H 0.6881 1.3537 0.6031 0.021 Uiso 1 1 calc R U
C44 C 0.60035(15) 1.3536(3) 0.64752(13) 0.0188(7) Uani 1 1 d . .
H44 H 0.5825 1.4270 0.6339 0.023 Uiso 1 1 calc R U
C45 C 0.56457(16) 1.2883(3) 0.68591(12) 0.0182(7) Uani 1 1 d . .
H45 H 0.5214 1.3163 0.6985 0.022 Uiso 1 1 calc R U
C46 C 0.59129(15) 1.1823(3) 0.70615(13) 0.0162(7) Uani 1 1 d . .
H46 H 0.5660 1.1404 0.7331 0.019 Uiso 1 1 calc R U
C47 C 0.63974(15) 0.8936(3) 0.68536(11) 0.0136(6) Uani 1 1 d . .
C48 C 0.57556(16) 0.9084(3) 0.66102(13) 0.0200(7) Uani 1 1 d . .
H48 H 0.5554 0.9860 0.6612 0.024 Uiso 1 1 calc R U
C49 C 0.53964(17) 0.8149(3) 0.63646(14) 0.0255(8) Uani 1 1 d . .
H49 H 0.4961 0.8297 0.6205 0.031 Uiso 1 1 calc R U
C50 C 0.56705(16) 0.7016(3) 0.63526(13) 0.0211(7) Uani 1 1 d . .
H50 H 0.5436 0.6382 0.6174 0.025 Uiso 1 1 calc R U
C51 C 0.62945(16) 0.6811(3) 0.66054(13) 0.0210(7) Uani 1 1 d . .
H51 H 0.6485 0.6027 0.6610 0.025 Uiso 1 1 calc R U
C52 C 0.66405(15) 0.7750(3) 0.68512(13) 0.0181(7) Uani 1 1 d . .
H52 H 0.7064 0.7584 0.7027 0.022 Uiso 1 1 calc R U
C53 C 0.67476(14) 1.0072(3) 0.77878(13) 0.0141(6) Uani 1 1 d . .
C54 C 0.66401(15) 0.9034(3) 0.80989(12) 0.0168(7) Uani 1 1 d . .
H54 H 0.6569 0.8293 0.7918 0.020 Uiso 1 1 calc R U
C55 C 0.66334(16) 0.9053(3) 0.86652(13) 0.0230(7) Uani 1 1 d . .
H55 H 0.6565 0.8329 0.8861 0.028 Uiso 1 1 calc R U
C56 C 0.67254(16) 1.0123(3) 0.89436(14) 0.0213(7) Uani 1 1 d . .
H56 H 0.6723 1.0139 0.9329 0.026 Uiso 1 1 calc R U
C57 C 0.68203(15) 1.1166(3) 0.86489(13) 0.0194(7) Uani 1 1 d . .
H57 H 0.6881 1.1907 0.8833 0.023 Uiso 1 1 calc R U
C58 C 0.68276(14) 1.1135(3) 0.80845(12) 0.0163(7) Uani 1 1 d . .
H58 H 0.6889 1.1866 0.7892 0.020 Uiso 1 1 calc R U
C59 C 0.66487(16) 0.8931(3) 0.19443(12) 0.0195(7) Uani 1 1 d . .
H59 H 0.6898 0.8232 0.1784 0.023 Uiso 1 1 calc R U
C60 C 0.59081(16) 0.4158(3) 0.50276(14) 0.0238(7) Uani 1 1 d . .
H60 H 0.6086 0.3569 0.5299 0.029 Uiso 1 1 calc R U
B1 B 0.68308(17) 1.0057(3) 0.71222(14) 0.0135(7) Uani 1 1 d . .
N1 N 0.60076(13) 1.0317(2) 0.46764(10) 0.0157(6) Uani 1 1 d . .
N2 N 0.61391(13) 0.8405(2) 0.38804(10) 0.0165(6) Uani 1 1 d . .
N3 N 0.63797(13) 1.0961(2) 0.35687(10) 0.0164(6) Uani 1 1 d . .
P1 P 0.78215(4) 0.97914(7) 0.43926(3) 0.01449(17) Uani 1 1 d . .
Cu1 Cu 0.67609(2) 0.97594(3) 0.41501(2) 0.01540(9) Uani 1 1 d . .
Cl1 Cl 0.66337(5) 0.87681(8) 0.26522(3) 0.0281(2) Uani 1 1 d . .
Cl2 Cl 0.58046(4) 0.89436(9) 0.16939(4) 0.0348(2) Uani 1 1 d . .
Cl3 Cl 0.70783(5) 1.02572(8) 0.17602(4) 0.0331(2) Uani 1 1 d . .
Cl4 Cl 0.59865(4) 0.35160(8) 0.43763(4) 0.0299(2) Uani 1 1 d . .
Cl5 Cl 0.63974(5) 0.54745(8) 0.50793(4) 0.0348(2) Uani 1 1 d . .
Cl6 Cl 0.50447(4) 0.44534(9) 0.51802(4) 0.0373(2) Uani 1 1 d . .

loop_
_atom_site_aniso_label
_atom_site_aniso_U_11
_atom_site_aniso_U_22
_atom_site_aniso_U_33
_atom_site_aniso_U_23
_atom_site_aniso_U_13
_atom_site_aniso_U_12
C1 0.0160(16) 0.0140(16) 0.0159(16) 0.0002(13) 0.0044(13) -0.0016(13)
C2 0.0148(15) 0.0219(18) 0.0219(16) -0.0010(14) 0.0003(13) -0.0012(14)
C3 0.0203(17) 0.0249(18) 0.0229(17) -0.0049(14) 0.0087(13) -0.0008(14)
C4 0.0278(18) 0.0206(18) 0.0162(16) -0.0036(13) 0.0024(14) -0.0043(15)
C5 0.0189(16) 0.0197(17) 0.0171(16) -0.0006(14) -0.0010(13) -0.0030(14)
C6 0.0174(16) 0.0179(17) 0.0103(14) -0.0008(12) 0.0011(12) -0.0028(13)
C7 0.0180(16) 0.029(2) 0.0179(17) -0.0034(14) 0.0000(13) -0.0068(15)
C8 0.036(2) 0.0237(19) 0.0268(19) -0.0083(15) 0.0035(16) -0.0132(16)
C9 0.041(2) 0.0150(18) 0.0236(18) -0.0001(15) 0.0049(15) -0.0033(16)
C10 0.0276(18) 0.0167(17) 0.0169(16) 0.0023(14) 0.0014(14) 0.0051(14)
C11 0.0171(16) 0.0173(16) 0.0117(15) -0.0043(13) 0.0024(12) 0.0031(13)
C12 0.0229(17) 0.0214(19) 0.0204(17) -0.0008(14) 0.0006(14) 0.0105(14)
C13 0.042(2) 0.0253(19) 0.0194(17) 0.0068(15) 0.0059(15) 0.0161(17)
C14 0.037(2) 0.0176(18) 0.0246(18) 0.0040(15) 0.0132(15) 0.0026(16)
C15 0.0239(17) 0.0163(17) 0.0215(17) -0.0024(14) 0.0070(14) -0.0014(14)
C16 0.0104(15) 0.0180(17) 0.0176(16) -0.0021(13) -0.0019(12) 0.0017(13)
C17 0.0159(15) 0.0154(16) 0.0149(16) 0.0027(13) -0.0005(12) 0.0047(13)
C18 0.0167(16) 0.0255(19) 0.0209(17) -0.0056(15) -0.0012(13) 0.0037(14)
C19 0.031(2) 0.037(2) 0.0146(17) -0.0031(15) 0.0003(14) 0.0121(16)
C20 0.0254(18) 0.033(2) 0.0217(18) 0.0120(16) 0.0095(14) 0.0120(16)
C21 0.0213(17) 0.0184(17) 0.0300(19) 0.0084(15) 0.0032(14) 0.0040(14)
C22 0.0197(16) 0.0186(17) 0.0183(16) 0.0025(14) -0.0013(13) 0.0009(14)
C23 0.0125(15) 0.0170(16) 0.0160(16) -0.0036(13) 0.0025(12) -0.0024(13)
C24 0.0164(16) 0.0251(19) 0.0179(16) -0.0005(14) -0.0008(13) 0.0016(14)
C25 0.0226(17) 0.0170(17) 0.0250(18) 0.0000(14) 0.0050(14) 0.0022(14)
C26 0.0181(16) 0.0211(18) 0.0202(17) -0.0071(14) 0.0034(13) -0.0064(14)
C27 0.0181(16) 0.0241(19) 0.0155(15) -0.0014(14) -0.0004(13) -0.0037(14)
C28 0.0124(15) 0.0198(17) 0.0180(16) 0.0005(13) 0.0018(12) -0.0008(13)
C29 0.0171(16) 0.0153(16) 0.0142(15) -0.0047(13) -0.0031(12) -0.0024(13)
C30 0.0181(16) 0.0216(18) 0.0222(17) -0.0001(15) -0.0016(13) -0.0047(13)
C31 0.0327(18) 0.0235(19) 0.0227(17) 0.0060(15) -0.0051(15) -0.0120(16)
C32 0.037(2) 0.0147(17) 0.0245(18) 0.0018(14) -0.0126(16) -0.0009(15)
C33 0.0242(17) 0.0212(18) 0.0260(18) -0.0038(15) -0.0045(14) 0.0060(14)
C34 0.0198(17) 0.0163(17) 0.0189(16) -0.0027(14) -0.0012(13) 0.0008(13)
C35 0.0156(15) 0.0082(15) 0.0157(15) 0.0032(12) 0.0002(12) 0.0011(12)
C36 0.0177(16) 0.0175(17) 0.0150(15) -0.0005(13) -0.0015(13) -0.0017(14)
C37 0.0213(16) 0.0169(17) 0.0202(17) -0.0002(14) 0.0048(13) 0.0038(14)
C38 0.0140(16) 0.0283(19) 0.0218(17) 0.0036(15) 0.0014(13) 0.0018(14)
C39 0.0168(16) 0.032(2) 0.0225(18) -0.0045(15) 0.0002(13) -0.0056(14)
C40 0.0172(16) 0.0206(17) 0.0177(16) -0.0047(14) 0.0012(13) -0.0015(13)
C41 0.0135(14) 0.0129(15) 0.0121(15) -0.0038(12) -0.0026(11) -0.0003(12)
C42 0.0133(15) 0.0163(17) 0.0163(15) -0.0017(13) -0.0019(12) -0.0035(13)
C43 0.0183(16) 0.0167(17) 0.0185(16) 0.0035(14) -0.0046(12) -0.0049(13)
C44 0.0242(17) 0.0102(16) 0.0221(17) -0.0020(13) -0.0097(14) 0.0005(13)
C45 0.0180(16) 0.0161(17) 0.0206(17) -0.0050(13) -0.0010(13) 0.0039(13)
C46 0.0164(15) 0.0164(17) 0.0158(15) -0.0005(13) 0.0019(12) -0.0009(13)
C47 0.0151(15) 0.0143(16) 0.0115(15) 0.0009(12) 0.0022(12) 0.0001(12)
C48 0.0212(17) 0.0141(17) 0.0248(19) 0.0002(14) -0.0038(14) 0.0023(14)
C49 0.0199(17) 0.0226(19) 0.0341(19) 0.0005(15) -0.0107(14) -0.0047(15)
C50 0.0229(17) 0.0166(17) 0.0240(17) -0.0022(14) -0.0033(13) -0.0071(14)
C51 0.0234(17) 0.0124(17) 0.0272(18) -0.0008(14) 0.0001(14) 0.0001(14)
C52 0.0161(15) 0.0183(17) 0.0198(16) 0.0019(14) -0.0019(12) 0.0000(13)
C53 0.0073(14) 0.0179(17) 0.0170(16) -0.0007(13) 0.0010(11) -0.0006(12)
C54 0.0177(16) 0.0148(17) 0.0180(16) -0.0017(13) 0.0000(12) -0.0030(13)
C55 0.0219(17) 0.0251(19) 0.0220(17) 0.0076(15) 0.0009(13) -0.0013(15)
C56 0.0182(16) 0.033(2) 0.0123(14) -0.0008(14) 0.0021(12) -0.0009(15)
C57 0.0136(15) 0.0247(19) 0.0198(16) -0.0068(14) 0.0002(12) -0.0005(14)
C58 0.0148(15) 0.0158(16) 0.0184(16) 0.0010(13) 0.0040(12) -0.0008(13)
C59 0.0178(16) 0.0247(19) 0.0161(16) -0.0022(14) 0.0010(13) 0.0009(14)
C60 0.0208(17) 0.0258(19) 0.0247(18) 0.0004(15) -0.0042(13) -0.0005(15)
B1 0.0152(17) 0.0129(18) 0.0123(17) 0.0004(14) 0.0010(13) 0.0001(14)
N1 0.0148(13) 0.0177(14) 0.0144(13) -0.0007(11) 0.0007(10) -0.0008(11)
N2 0.0166(13) 0.0177(15) 0.0152(13) 0.0023(11) 0.0005(11) -0.0008(11)
N3 0.0197(14) 0.0140(14) 0.0154(13) -0.0027(11) 0.0016(10) 0.0002(11)
P1 0.0129(4) 0.0165(4) 0.0141(4) -0.0013(3) -0.0008(3) -0.0007(3)
Cu1 0.01148(17) 0.01930(19) 0.01540(17) -0.00209(18) -0.00113(16) -0.00045(15)
Cl1 0.0399(5) 0.0284(5) 0.0160(4) -0.0022(3) -0.0017(3) 0.0020(4)
Cl2 0.0169(4) 0.0577(6) 0.0300(5) -0.0120(5) -0.0039(4) 0.0027(4)
Cl3 0.0379(5) 0.0299(5) 0.0315(5) -0.0032(4) 0.0118(4) -0.0105(4)
Cl4 0.0375(5) 0.0261(5) 0.0263(4) -0.0015(4) -0.0033(4) 0.0012(4)
Cl5 0.0361(5) 0.0261(5) 0.0422(5) -0.0036(4) -0.0046(4) -0.0063(4)
Cl6 0.0220(4) 0.0485(6) 0.0414(5) -0.0059(5) -0.0042(4) 0.0067(4)

loop_
_atom_type_symbol
_atom_type_description
_atom_type_scat_dispersion_real
_atom_type_scat_dispersion_imag
_atom_type_scat_source
C C 0.0033 0.0016 'International Tables Vol C Tables 4.2.6.8 and 6.1.1.4'
H H 0.0000 0.0000 'International Tables Vol C Tables 4.2.6.8 and 6.1.1.4'
B B 0.0013 0.0007 'International Tables Vol C Tables 4.2.6.8 and 6.1.1.4'
N N 0.0061 0.0033 'International Tables Vol C Tables 4.2.6.8 and 6.1.1.4'
P P 0.1023 0.0942 'International Tables Vol C Tables 4.2.6.8 and 6.1.1.4'
Cu Cu 0.3201 1.2651 'International Tables Vol C Tables 4.2.6.8 and 6.1.1.4'
Cl Cl 0.1484 0.1585 'International Tables Vol C Tables 4.2.6.8 and 6.1.1.4'

loop_
_geom_angle_atom_site_label_1
_geom_angle_atom_site_label_2
_geom_angle_atom_site_label_3
_geom_angle
N1 C1 C2 121.0(3)
N1 C1 C16 117.4(3)
C2 C1 C16 121.6(3)
C3 C2 C1 119.4(3)
C3 C2 H2 120.3
C1 C2 H2 120.3
C2 C3 C4 119.8(3)
C2 C3 H3 120.1
C4 C3 H3 120.1
C3 C4 C5 117.8(3)
C3 C4 H4 121.1
C5 C4 H4 121.1
N1 C5 C4 123.2(3)
N1 C5 H5 118.4
C4 C5 H5 118.4
N2 C6 C7 121.9(3)
N2 C6 C16 117.1(3)
C7 C6 C16 120.9(3)
C8 C7 C6 119.1(3)
C8 C7 H7 120.4
C6 C7 H7 120.4
C9 C8 C7 119.3(3)
C9 C8 H8 120.4
C7 C8 H8 120.4
C10 C9 C8 118.6(3)
C10 C9 H9 120.7
C8 C9 H9 120.7
N2 C10 C9 123.1(3)
N2 C10 H10 118.5
C9 C10 H10 118.5
N3 C11 C12 122.1(3)
N3 C11 C16 117.0(3)
C12 C11 C16 121.0(3)
C13 C12 C11 119.0(3)
C13 C12 H12 120.5
C11 C12 H12 120.5
C14 C13 C12 119.0(3)
C14 C13 H13 120.5
C12 C13 H13 120.5
C13 C14 C15 118.8(3)
C13 C14 H14 120.6
C15 C14 H14 120.6
N3 C15 C14 123.0(3)
N3 C15 H15 118.5
C14 C15 H15 118.5
C11 C16 C1 112.8(2)
C11 C16 C6 110.5(2)
C1 C16 C6 112.2(2)
C11 C16 H16 107.0
C1 C16 H16 107.0
C6 C16 H16 107.0
C22 C17 C18 118.6(3)
C22 C17 P1 123.7(2)
C18 C17 P1 117.5(2)
C19 C18 C17 120.3(3)
C19 C18 H18 119.8
C17 C18 H18 119.8
C20 C19 C18 120.2(3)
C20 C19 H19 119.9
C18 C19 H19 119.9
C19 C20 C21 120.1(3)
C19 C20 H20 120.0
C21 C20 H20 120.0
C22 C21 C20 120.0(3)
C22 C21 H21 120.0
C20 C21 H21 120.0
C21 C22 C17 120.8(3)
C21 C22 H22 119.6
C17 C22 H22 119.6
C24 C23 C28 119.3(3)
C24 C23 P1 117.3(2)
C28 C23 P1 123.4(2)
C25 C24 C23 120.8(3)
C25 C24 H24 119.6
C23 C24 H24 119.6
C24 C25 C26 119.6(3)
C24 C25 H25 120.2
C26 C25 H25 120.2
C27 C26 C25 120.1(3)
C27 C26 H26 120.0
C25 C26 H26 120.0
C26 C27 C28 120.3(3)
C26 C27 H27 119.8
C28 C27 H27 119.8
C27 C28 C23 119.9(3)
C27 C28 H28 120.1
C23 C28 H28 120.1
C34 C29 C30 118.7(3)
C34 C29 P1 123.4(2)
C30 C29 P1 117.9(2)
C31 C30 C29 120.6(3)
C31 C30 H30 119.7
C29 C30 H30 119.7
C32 C31 C30 119.7(3)
C32 C31 H31 120.1
C30 C31 H31 120.1
C33 C32 C31 120.7(3)
C33 C32 H32 119.7
C31 C32 H32 119.7
C32 C33 C34 120.0(3)
C32 C33 H33 120.0
C34 C33 H33 120.0
C29 C34 C33 120.2(3)
C29 C34 H34 119.9
C33 C34 H34 119.9
C36 C35 C40 114.6(3)
C36 C35 B1 124.3(3)
C40 C35 B1 121.2(3)
C37 C36 C35 123.0(3)
C37 C36 H36 118.5
C35 C36 H36 118.5
C38 C37 C36 120.4(3)
C38 C37 H37 119.8
C36 C37 H37 119.8
C39 C38 C37 118.4(3)
C39 C38 H38 120.8
C37 C38 H38 120.8
C38 C39 C40 120.6(3)
C38 C39 H39 119.7
C40 C39 H39 119.7
C39 C40 C35 123.0(3)
C39 C40 H40 118.5
C35 C40 H40 118.5
C42 C41 C46 114.7(3)
C42 C41 B1 123.8(3)
C46 C41 B1 121.5(3)
C43 C42 C41 122.7(3)
C43 C42 H42 118.7
C41 C42 H42 118.7
C44 C43 C42 120.6(3)
C44 C43 H43 119.7
C42 C43 H43 119.7
C45 C44 C43 118.6(3)
C45 C44 H44 120.7
C43 C44 H44 120.7
C44 C45 C46 120.5(3)
C44 C45 H45 119.8
C46 C45 H45 119.8
C45 C46 C41 123.0(3)
C45 C46 H46 118.5
C41 C46 H46 118.5
C48 C47 C52 114.3(3)
C48 C47 B1 122.8(3)
C52 C47 B1 122.9(3)
C49 C48 C47 123.2(3)
C49 C48 H48 118.4
C47 C48 H48 118.4
C50 C49 C48 120.2(3)
C50 C49 H49 119.9
C48 C49 H49 119.9
C49 C50 C51 118.9(3)
C49 C50 H50 120.5
C51 C50 H50 120.5
C52 C51 C50 120.0(3)
C52 C51 H51 120.0
C50 C51 H51 120.0
C51 C52 C47 123.3(3)
C51 C52 H52 118.3
C47 C52 H52 118.3
C58 C53 C54 115.3(3)
C58 C53 B1 121.2(3)
C54 C53 B1 123.4(3)
C55 C54 C53 122.4(3)
C55 C54 H54 118.8
C53 C54 H54 118.8
C56 C55 C54 120.4(3)
C56 C55 H55 119.8
C54 C55 H55 119.8
C57 C56 C55 118.6(3)
C57 C56 H56 120.7
C55 C56 H56 120.7
C56 C57 C58 120.4(3)
C56 C57 H57 119.8
C58 C57 H57 119.8
C57 C58 C53 122.8(3)
C57 C58 H58 118.6
C53 C58 H58 118.6
Cl1 C59 Cl2 109.57(17)
Cl1 C59 Cl3 110.58(18)
Cl2 C59 Cl3 110.34(18)
Cl1 C59 H59 108.8
Cl2 C59 H59 108.8
Cl3 C59 H59 108.8
Cl6 C60 Cl5 110.38(19)
Cl6 C60 Cl4 110.74(18)
Cl5 C60 Cl4 110.99(18)
Cl6 C60 H60 108.2
Cl5 C60 H60 108.2
Cl4 C60 H60 108.2
C41 B1 C47 110.0(2)
C41 B1 C53 108.1(2)
C47 B1 C53 111.0(2)
C41 B1 C35 109.6(2)
C47 B1 C35 111.1(2)
C53 B1 C35 107.0(2)
C5 N1 C1 118.7(3)
C5 N1 Cu1 126.8(2)
C1 N1 Cu1 114.2(2)
C10 N2 C6 118.0(3)
C10 N2 Cu1 127.0(2)
C6 N2 Cu1 115.0(2)
C15 N3 C11 118.0(3)
C15 N3 Cu1 127.6(2)
C11 N3 Cu1 113.7(2)
C29 P1 C17 106.22(14)
C29 P1 C23 103.19(14)
C17 P1 C23 102.40(14)
C29 P1 Cu1 119.61(10)
C17 P1 Cu1 113.75(10)
C23 P1 Cu1 109.84(10)
N2 Cu1 N1 90.35(10)
N2 Cu1 N3 92.25(10)
N1 Cu1 N3 89.19(10)
N2 Cu1 P1 132.13(8)
N1 Cu1 P1 120.33(8)
N3 Cu1 P1 121.30(7)

loop_
_geom_bond_atom_site_label_1
_geom_bond_atom_site_label_2
_geom_bond_distance
C1 N1 1.357(4)
C1 C2 1.391(4)
C1 C16 1.520(4)
C2 C3 1.379(4)
C2 H2 0.9500
C3 C4 1.384(5)
C3 H3 0.9500
C4 C5 1.386(4)
C4 H4 0.9500
C5 N1 1.339(4)
C5 H5 0.9500
C6 N2 1.347(4)
C6 C7 1.383(4)
C6 C16 1.526(4)
C7 C8 1.381(5)
C7 H7 0.9500
C8 C9 1.379(5)
C8 H8 0.9500
C9 C10 1.372(5)
C9 H9 0.9500
C10 N2 1.346(4)
C10 H10 0.9500
C11 N3 1.347(4)
C11 C12 1.388(4)
C11 C16 1.518(4)
C12 C13 1.386(5)
C12 H12 0.9500
C13 C14 1.377(5)
C13 H13 0.9500
C14 C15 1.379(5)
C14 H14 0.9500
C15 N3 1.344(4)
C15 H15 0.9500
C16 H16 1.0000
C17 C22 1.389(5)
C17 C18 1.397(5)
C17 P1 1.828(3)
C18 C19 1.386(5)
C18 H18 0.9500
C19 C20 1.375(5)
C19 H19 0.9500
C20 C21 1.383(5)
C20 H20 0.9500
C21 C22 1.382(4)
C21 H21 0.9500
C22 H22 0.9500
C23 C24 1.390(4)
C23 C28 1.393(4)
C23 P1 1.830(3)
C24 C25 1.383(5)
C24 H24 0.9500
C25 C26 1.390(4)
C25 H25 0.9500
C26 C27 1.381(5)
C26 H26 0.9500
C27 C28 1.391(4)
C27 H27 0.9500
C28 H28 0.9500
C29 C34 1.391(4)
C29 C30 1.397(4)
C29 P1 1.821(3)
C30 C31 1.386(5)
C30 H30 0.9500
C31 C32 1.379(5)
C31 H31 0.9500
C32 C33 1.372(5)
C32 H32 0.9500
C33 C34 1.395(5)
C33 H33 0.9500
C34 H34 0.9500
C35 C36 1.400(4)
C35 C40 1.406(4)
C35 B1 1.656(4)
C36 C37 1.393(4)
C36 H36 0.9500
C37 C38 1.385(5)
C37 H37 0.9500
C38 C39 1.380(5)
C38 H38 0.9500
C39 C40 1.388(4)
C39 H39 0.9500
C40 H40 0.9500
C41 C42 1.404(4)
C41 C46 1.411(4)
C41 B1 1.640(4)
C42 C43 1.393(4)
C42 H42 0.9500
C43 C44 1.384(4)
C43 H43 0.9500
C44 C45 1.384(5)
C44 H44 0.9500
C45 C46 1.384(4)
C45 H45 0.9500
C46 H46 0.9500
C47 C48 1.397(4)
C47 C52 1.404(4)
C47 B1 1.648(5)
C48 C49 1.394(5)
C48 H48 0.9500
C49 C50 1.372(5)
C49 H49 0.9500
C50 C51 1.385(5)
C50 H50 0.9500
C51 C52 1.385(4)
C51 H51 0.9500
C52 H52 0.9500
C53 C58 1.402(4)
C53 C54 1.404(4)
C53 B1 1.650(4)
C54 C55 1.397(4)
C54 H54 0.9500
C55 C56 1.388(5)
C55 H55 0.9500
C56 C57 1.384(5)
C56 H56 0.9500
C57 C58 1.393(4)
C57 H57 0.9500
C58 H58 0.9500
C59 Cl1 1.756(3)
C59 Cl2 1.757(3)
C59 Cl3 1.759(3)
C59 H59 1.0000
C60 Cl6 1.755(3)
C60 Cl5 1.755(3)
C60 Cl4 1.766(3)
C60 H60 1.0000
N1 Cu1 2.056(3)
N2 Cu1 2.048(3)
N3 Cu1 2.098(3)
P1 Cu1 2.1516(8)

loop_
_geom_torsion_atom_site_label_1
_geom_torsion_atom_site_label_2
_geom_torsion_atom_site_label_3
_geom_torsion_atom_site_label_4
_geom_torsion
N1 C1 C2 C3 -0.6(5)
C16 C1 C2 C3 -179.6(3)
C1 C2 C3 C4 0.6(5)
C2 C3 C4 C5 -0.5(5)
C3 C4 C5 N1 0.5(5)
N2 C6 C7 C8 0.2(5)
C16 C6 C7 C8 177.9(3)
C6 C7 C8 C9 0.8(5)
C7 C8 C9 C10 -0.9(5)
C8 C9 C10 N2 0.0(5)
N3 C11 C12 C13 -2.9(5)
C16 C11 C12 C13 178.4(3)
C11 C12 C13 C14 -0.6(5)
C12 C13 C14 C15 3.0(5)
C13 C14 C15 N3 -2.2(5)
N3 C11 C16 C1 54.7(4)
C12 C11 C16 C1 -126.5(3)
N3 C11 C16 C6 -71.6(3)
C12 C11 C16 C6 107.1(3)
N1 C1 C16 C11 -66.5(3)
C2 C1 C16 C11 112.6(3)
N1 C1 C16 C6 59.0(4)
C2 C1 C16 C6 -122.0(3)
N2 C6 C16 C11 63.4(3)
C7 C6 C16 C11 -114.4(3)
N2 C6 C16 C1 -63.3(3)
C7 C6 C16 C1 118.9(3)
C22 C17 C18 C19 -1.5(5)
P1 C17 C18 C19 174.6(3)
C17 C18 C19 C20 0.3(5)
C18 C19 C20 C21 1.0(5)
C19 C20 C21 C22 -1.0(5)
C20 C21 C22 C17 -0.3(5)
C18 C17 C22 C21 1.5(5)
P1 C17 C22 C21 -174.4(2)
C28 C23 C24 C25 2.3(5)
P1 C23 C24 C25 -178.5(2)
C23 C24 C25 C26 -1.8(5)
C24 C25 C26 C27 0.2(4)
C25 C26 C27 C28 0.9(5)
C26 C27 C28 C23 -0.4(4)
C24 C23 C28 C27 -1.2(4)
P1 C23 C28 C27 179.7(2)
C34 C29 C30 C31 1.2(5)
P1 C29 C30 C31 -176.4(3)
C29 C30 C31 C32 -1.4(5)
C30 C31 C32 C33 0.7(5)
C31 C32 C33 C34 0.3(5)
C30 C29 C34 C33 -0.2(5)
P1 C29 C34 C33 177.3(2)
C32 C33 C34 C29 -0.6(5)
C40 C35 C36 C37 1.9(5)
B1 C35 C36 C37 -179.9(3)
C35 C36 C37 C38 -1.8(5)
C36 C37 C38 C39 0.1(5)
C37 C38 C39 C40 1.4(5)
C38 C39 C40 C35 -1.3(5)
C36 C35 C40 C39 -0.4(5)
B1 C35 C40 C39 -178.6(3)
C46 C41 C42 C43 0.8(4)
B1 C41 C42 C43 179.4(3)
C41 C42 C43 C44 -1.3(5)
C42 C43 C44 C45 0.3(4)
C43 C44 C45 C46 1.0(4)
C44 C45 C46 C41 -1.5(5)
C42 C41 C46 C45 0.5(4)
B1 C41 C46 C45 -178.1(3)
C52 C47 C48 C49 -2.6(4)
B1 C47 C48 C49 177.6(3)
C47 C48 C49 C50 -0.1(5)
C48 C49 C50 C51 2.4(5)
C49 C50 C51 C52 -1.8(5)
C50 C51 C52 C47 -1.0(5)
C48 C47 C52 C51 3.1(4)
B1 C47 C52 C51 -177.0(3)
C58 C53 C54 C55 -1.8(4)
B1 C53 C54 C55 174.0(3)
C53 C54 C55 C56 0.9(5)
C54 C55 C56 C57 0.3(5)
C55 C56 C57 C58 -0.4(5)
C56 C57 C58 C53 -0.6(5)
C54 C53 C58 C57 1.7(4)
B1 C53 C58 C57 -174.3(3)
C42 C41 B1 C47 -103.7(3)
C46 C41 B1 C47 74.8(3)
C42 C41 B1 C53 135.0(3)
C46 C41 B1 C53 -46.5(4)
C42 C41 B1 C35 18.8(4)
C46 C41 B1 C35 -162.7(3)
C48 C47 B1 C41 -19.0(4)
C52 C47 B1 C41 161.2(3)
C48 C47 B1 C53 100.6(3)
C52 C47 B1 C53 -79.2(3)
C48 C47 B1 C35 -140.5(3)
C52 C47 B1 C35 39.7(4)
C58 C53 B1 C41 -34.1(4)
C54 C53 B1 C41 150.2(3)
C58 C53 B1 C47 -154.9(3)
C54 C53 B1 C47 29.5(4)
C58 C53 B1 C35 83.8(3)
C54 C53 B1 C35 -91.8(3)
C36 C35 B1 C41 -100.4(3)
C40 C35 B1 C41 77.6(3)
C36 C35 B1 C47 21.3(4)
C40 C35 B1 C47 -160.6(3)
C36 C35 B1 C53 142.6(3)
C40 C35 B1 C53 -39.4(4)
C4 C5 N1 C1 -0.6(5)
C4 C5 N1 Cu1 173.4(2)
C2 C1 N1 C5 0.6(4)
C16 C1 N1 C5 179.7(3)
C2 C1 N1 Cu1 -174.1(2)
C16 C1 N1 Cu1 4.9(3)
C9 C10 N2 C6 0.9(4)
C9 C10 N2 Cu1 -179.3(2)
C7 C6 N2 C10 -1.0(4)
C16 C6 N2 C10 -178.8(3)
C7 C6 N2 Cu1 179.2(2)
C16 C6 N2 Cu1 1.4(3)
C14 C15 N3 C11 -1.2(4)
C14 C15 N3 Cu1 168.1(2)
C12 C11 N3 C15 3.8(4)
C16 C11 N3 C15 -177.5(3)
C12 C11 N3 Cu1 -167.0(2)
C16 C11 N3 Cu1 11.7(3)
C34 C29 P1 C17 20.7(3)
C30 C29 P1 C17 -161.8(2)
C34 C29 P1 C23 -86.6(3)
C30 C29 P1 C23 90.9(3)
C34 C29 P1 Cu1 151.1(2)
C30 C29 P1 Cu1 -31.4(3)
C22 C17 P1 C29 -86.8(3)
C18 C17 P1 C29 97.2(3)
C22 C17 P1 C23 21.1(3)
C18 C17 P1 C23 -154.9(2)
C22 C17 P1 Cu1 139.5(2)
C18 C17 P1 Cu1 -36.4(3)
C24 C23 P1 C29 -173.5(2)
C28 C23 P1 C29 5.6(3)
C24 C23 P1 C17 76.3(3)
C28 C23 P1 C17 -104.6(3)
C24 C23 P1 Cu1 -44.9(3)
C28 C23 P1 Cu1 134.3(2)
